data_7242248
loop_
_publ_author_name
'Karmakar, Mainak'
'Frontera, Antonio'
'Chattopadhyay, Shouvik'

_publ_section_title
;
 Insight into the formation of H-bonds propagating the monomeric zinc
 complexes of a tridentate reduced Schiff base to form an infinite chain
;
_journal_issue 9
_journal_name_full CrystEngComm
_journal_page_first 1918
_journal_page_last 1928
_journal_paper_doi 10.1039/D0CE01840F
_journal_volume 23
_journal_year 2021
_chemical_formula_sum 'C22 H34 N10 O2 Zn2'
_chemical_formula_weight 601.33
_space_group_crystal_system triclinic
_space_group_IT_number 2
_space_group_name_Hall '-P 1'
_space_group_name_H-M_alt 'P -1'
_atom_sites_solution_hydrogens mixed
_audit_creation_method SHELXL-2018/3
_audit_update_record
;
2021-01-09 deposited with the CCDC.	2021-02-02 downloaded from the CCDC.
;
_cell_angle_alpha 104.975(4)
_cell_angle_beta 101.287(4)
_cell_angle_gamma 97.972(4)
_cell_formula_units_Z 2
_cell_length_a 8.3694(13)
_cell_length_b 11.2558(18)
_cell_length_c 15.878(3)
_cell_measurement_reflns_used 900
_cell_measurement_temperature 273(2)
_cell_measurement_theta_max 22.77
_cell_measurement_theta_min 2.09
_cell_volume 1388.5(4)
_computing_structure_refinement 'SHELXL-2018/3 (Sheldrick, 2018)'
_computing_structure_solution 'SHELXT 2014/5 (Sheldrick, 2014)'
_diffrn_ambient_temperature 273(2)
_diffrn_measured_fraction_theta_full 0.997
_diffrn_measured_fraction_theta_max 0.997
_diffrn_measurement_device_type 'BRUKER D8 QUEST area detector'
_diffrn_radiation_type MoK\a
_diffrn_radiation_wavelength 0.71073
_diffrn_reflns_av_R_equivalents 0.0699
_diffrn_reflns_av_unetI/netI 0.0421
_diffrn_reflns_Laue_measured_fraction_full 0.997
_diffrn_reflns_Laue_measured_fraction_max 0.997
_diffrn_reflns_limit_h_max 9
_diffrn_reflns_limit_h_min -10
_diffrn_reflns_limit_k_max 13
_diffrn_reflns_limit_k_min -13
_diffrn_reflns_limit_l_max 18
_diffrn_reflns_limit_l_min -18
_diffrn_reflns_number 33650
_diffrn_reflns_point_group_measured_fraction_full 0.997
_diffrn_reflns_point_group_measured_fraction_max 0.997
_diffrn_reflns_theta_full 25.179
_diffrn_reflns_theta_max 25.179
_diffrn_reflns_theta_min 1.911
_exptl_absorpt_coefficient_mu 1.765
_exptl_absorpt_correction_type multi-scan
_exptl_absorpt_process_details SADABS
_exptl_crystal_colour WHITE
_exptl_crystal_density_diffrn 1.438
_exptl_crystal_description BLOCK
_exptl_crystal_F_000 624
_exptl_crystal_size_max 0.8
_exptl_crystal_size_mid 0.5
_exptl_crystal_size_min 0.2
_exptl_transmission_factor_max 0.703
_exptl_transmission_factor_min 0.361
_refine_diff_density_max 0.837
_refine_diff_density_min -0.699
_refine_diff_density_rms 0.120
_refine_ls_extinction_method none
_refine_ls_goodness_of_fit_ref 1.055
_refine_ls_hydrogen_treatment mixed
_refine_ls_matrix_type full
_refine_ls_number_parameters 333
_refine_ls_number_reflns 4971
_refine_ls_number_restraints 0
_refine_ls_restrained_S_all 1.055
_refine_ls_R_factor_all 0.0812
_refine_ls_R_factor_gt 0.0510
_refine_ls_shift/su_max 0.001
_refine_ls_shift/su_mean 0.000
_refine_ls_structure_factor_coef Fsqd
_refine_ls_weighting_details 'w=1/[\s^2^(Fo^2^)+(0.0866P)^2^+1.3477P] where P=(Fo^2^+2Fc^2^)/3'
_refine_ls_weighting_scheme calc
_refine_ls_wR_factor_gt 0.1327
_refine_ls_wR_factor_ref 0.1628
_reflns_Friedel_coverage 0.000
_reflns_number_gt 3481
_reflns_number_total 4971
_reflns_threshold_expression 'I > 2\s(I)'
_cod_data_source_file d0ce01840f1.cif
_cod_data_source_block 2
_cod_depositor_comments
;
The following automatic conversions were performed:

data item '_exptl_absorpt_correction_type' value 'MULTI-SCAN' was
changed to 'multi-scan' in accordance with the
/home/data/users/saulius/crontab/automatic-downloads/rss-feeds/RSC/lib/dictionaries/cif_core.dic
dictionary named 'cif_core.dic' version 2.4.2 last updated on
2011-04-26.

Automatic conversion script
Id: cif_fix_values 7556 2019-12-06 15:28:31Z antanas 

 Adding full bibliography for 7242247--7242248.cif.
;
_cod_database_code 7242248
_shelx_shelxl_version_number 2018/3
_shelx_space_group_comment
;
The symmetry employed for this shelxl refinement is uniquely defined
by the following loop, which should always be used as a source of
symmetry information in preference to the above space-group names.
They are only intended as comments.
;

loop_
_space_group_symop_operation_xyz
'x, y, z'
'-x, -y, -z'

loop_
_atom_site_label
_atom_site_type_symbol
_atom_site_fract_x
_atom_site_fract_y
_atom_site_fract_z
_atom_site_U_iso_or_equiv
_atom_site_adp_type
_atom_site_occupancy
_atom_site_site_symmetry_order
_atom_site_calc_flag
_atom_site_refinement_flags_posn
_atom_site_refinement_flags_adp
_atom_site_refinement_flags_occupancy
_atom_site_disorder_assembly
_atom_site_disorder_group
Zn1 Zn 0.32436(7) 0.39774(5) 0.80939(3) 0.0473(2) Uani 1 1 d . . . . .
Zn2 Zn 0.07574(7) 0.14375(5) 0.68293(3) 0.0532(2) Uani 1 1 d . . . . .
N2 N 0.2638(5) 0.4758(4) 0.9353(3) 0.0510(10) Uani 1 1 d . . . . .
O2 O 0.2050(5) 0.2258(3) 0.8111(2) 0.0590(9) Uani 1 1 d . . . . .
O1 O 0.2185(4) 0.3072(3) 0.6807(2) 0.0559(9) Uani 1 1 d . . . . .
N4 N -0.1058(6) 0.1651(4) 0.5756(3) 0.0622(12) Uani 1 1 d . . . . .
N3 N -0.1461(6) 0.0436(5) 0.7099(3) 0.0750(14) Uani 1 1 d . . . . .
N8 N 0.1690(7) 0.0030(5) 0.6190(3) 0.0736(14) Uani 1 1 d . . . . .
N10 N 0.3471(9) -0.1101(7) 0.6811(5) 0.109(2) Uani 1 1 d . . . . .
N1 N 0.3159(5) 0.5880(4) 0.7979(3) 0.0577(11) Uani 1 1 d . . . . .
N5 N 0.5697(6) 0.4120(5) 0.8540(3) 0.0655(12) Uani 1 1 d . . . . .
C16 C 0.1317(6) 0.3934(5) 0.9549(3) 0.0559(12) Uani 1 1 d . . . . .
H16A H 0.030877 0.375982 0.907841 0.067 Uiso 1 1 calc R U . . .
H16B H 0.108542 0.436682 1.011121 0.067 Uiso 1 1 calc R U . . .
C17 C 0.1788(6) 0.2718(5) 0.9615(3) 0.0535(12) Uani 1 1 d . . . . .
C22 C 0.2172(7) 0.1931(5) 0.8875(3) 0.0565(13) Uani 1 1 d . . . . .
C21 C 0.2679(9) 0.0837(5) 0.8954(4) 0.0753(17) Uani 1 1 d . . . . .
H21 H 0.299015 0.032642 0.847710 0.090 Uiso 1 1 calc R U . . .
C20 C 0.2726(10) 0.0495(6) 0.9727(4) 0.089(2) Uani 1 1 d . . . . .
H20 H 0.306198 -0.024773 0.976268 0.107 Uiso 1 1 calc R U . . .
C19 C 0.2289(9) 0.1228(6) 1.0447(4) 0.0795(19) Uani 1 1 d . . . . .
H19 H 0.229731 0.098117 1.096285 0.095 Uiso 1 1 calc R U . . .
C18 C 0.1838(7) 0.2339(5) 1.0383(3) 0.0665(15) Uani 1 1 d . . . . .
H18 H 0.155769 0.285121 1.087110 0.080 Uiso 1 1 calc R U . . .
C4 C -0.2719(7) 0.1216(7) 0.5865(4) 0.087(2) Uani 1 1 d . . . . .
H4A H -0.352456 0.097871 0.529011 0.104 Uiso 1 1 calc R U . . .
H4B H -0.304235 0.188504 0.627733 0.104 Uiso 1 1 calc R U . . .
C3 C -0.2690(8) 0.0106(7) 0.6224(4) 0.092(2) Uani 1 1 d . . . . .
H3A H -0.378613 -0.018606 0.629733 0.111 Uiso 1 1 calc R U . . .
H3B H -0.241072 -0.057155 0.579670 0.111 Uiso 1 1 calc R U . . .
C2 C -0.2072(9) 0.1181(7) 0.7825(4) 0.096(2) Uani 1 1 d . . . . .
H2A H -0.125236 0.138056 0.838230 0.143 Uiso 1 1 calc R U . . .
H2B H -0.228168 0.194285 0.769971 0.143 Uiso 1 1 calc R U . . .
H2C H -0.308384 0.070822 0.786840 0.143 Uiso 1 1 calc R U . . .
C1 C -0.1145(11) -0.0741(7) 0.7308(5) 0.112(3) Uani 1 1 d . . . . .
H1A H -0.074293 -0.124001 0.683752 0.168 Uiso 1 1 calc R U . . .
H1B H -0.032868 -0.053336 0.786771 0.168 Uiso 1 1 calc R U . . .
H1C H -0.216013 -0.120587 0.735389 0.168 Uiso 1 1 calc R U . . .
C5 C -0.0823(7) 0.2901(5) 0.5619(4) 0.0720(16) Uani 1 1 d . . . . .
H5A H -0.087043 0.352524 0.615910 0.086 Uiso 1 1 calc R U . . .
H5B H -0.171287 0.291937 0.513164 0.086 Uiso 1 1 calc R U . . .
C6 C 0.0811(7) 0.3214(5) 0.5401(3) 0.0618(14) Uani 1 1 d . . . . .
C7 C 0.0910(11) 0.3436(6) 0.4596(4) 0.088(2) Uani 1 1 d . . . . .
H7 H -0.006041 0.342846 0.419051 0.106 Uiso 1 1 calc R U . . .
C8 C 0.2409(13) 0.3668(6) 0.4380(4) 0.105(3) Uani 1 1 d . . . . .
H8 H 0.245302 0.383957 0.384129 0.126 Uiso 1 1 calc R U . . .
C9 C 0.3853(11) 0.3646(6) 0.4967(5) 0.094(2) Uani 1 1 d . . . . .
H9 H 0.486700 0.376459 0.481322 0.112 Uiso 1 1 calc R U . . .
C10 C 0.3785(8) 0.3446(5) 0.5785(4) 0.0724(16) Uani 1 1 d . . . . .
H10 H 0.476170 0.344613 0.618269 0.087 Uiso 1 1 calc R U . . .
C11 C 0.2289(7) 0.3246(4) 0.6017(3) 0.0562(13) Uani 1 1 d . . . . .
N9 N 0.2596(7) -0.0510(5) 0.6528(3) 0.0661(12) Uani 1 1 d . . . . .
C15 C 0.2254(7) 0.6003(5) 0.9376(3) 0.0635(14) Uani 1 1 d . . . . .
H15A H 0.242770 0.650829 0.999441 0.076 Uiso 1 1 calc R U . . .
H15B H 0.109751 0.591114 0.907538 0.076 Uiso 1 1 calc R U . . .
C14 C 0.3361(8) 0.6645(5) 0.8915(3) 0.0659(15) Uani 1 1 d . . . . .
H14A H 0.308738 0.745549 0.891820 0.079 Uiso 1 1 calc R U . . .
H14B H 0.451130 0.678436 0.924108 0.079 Uiso 1 1 calc R U . . .
C12 C 0.1563(8) 0.5950(5) 0.7420(4) 0.0775(17) Uani 1 1 d . . . . .
H12A H 0.143645 0.545164 0.681180 0.116 Uiso 1 1 calc R U . . .
H12B H 0.066481 0.563782 0.764898 0.116 Uiso 1 1 calc R U . . .
H12C H 0.155148 0.680710 0.743484 0.116 Uiso 1 1 calc R U . . .
C13 C 0.4520(8) 0.6364(5) 0.7607(4) 0.0755(17) Uani 1 1 d . . . . .
H13A H 0.437682 0.586014 0.699918 0.113 Uiso 1 1 calc R U . . .
H13B H 0.449304 0.721793 0.761895 0.113 Uiso 1 1 calc R U . . .
H13C H 0.557025 0.632737 0.796336 0.113 Uiso 1 1 calc R U . . .
N6 N 0.6760(7) 0.4273(4) 0.8165(3) 0.0654(12) Uani 1 1 d . . . . .
N7 N 0.7843(7) 0.4427(7) 0.7830(4) 0.103(2) Uani 1 1 d . . . . .
H2 H 0.343(7) 0.488(5) 0.981(3) 0.059(16) Uiso 1 1 d . . . . .
H4 H -0.093(7) 0.114(5) 0.529(4) 0.065(17) Uiso 1 1 d . . . . .

loop_
_atom_site_aniso_label
_atom_site_aniso_U_11
_atom_site_aniso_U_22
_atom_site_aniso_U_33
_atom_site_aniso_U_23
_atom_site_aniso_U_13
_atom_site_aniso_U_12
Zn1 0.0496(4) 0.0438(3) 0.0378(3) 0.0040(2) 0.0011(2) 0.0026(2)
Zn2 0.0606(4) 0.0466(3) 0.0383(3) 0.0005(2) 0.0043(3) -0.0021(3)
N2 0.047(2) 0.051(2) 0.046(2) 0.0065(18) 0.0015(19) 0.0081(19)
O2 0.082(2) 0.0469(19) 0.0348(16) 0.0025(14) 0.0084(16) -0.0058(17)
O1 0.065(2) 0.0498(19) 0.0391(17) 0.0093(14) -0.0048(15) -0.0038(16)
N4 0.055(3) 0.065(3) 0.048(2) -0.003(2) 0.004(2) 0.001(2)
N3 0.078(3) 0.073(3) 0.055(3) 0.001(2) 0.017(2) -0.016(3)
N8 0.104(4) 0.061(3) 0.047(2) 0.003(2) 0.009(3) 0.022(3)
N10 0.112(5) 0.113(5) 0.119(5) 0.050(4) 0.026(4) 0.051(4)
N1 0.062(3) 0.049(2) 0.051(2) 0.0120(18) -0.005(2) 0.007(2)
N5 0.055(3) 0.078(3) 0.053(3) 0.011(2) 0.002(2) 0.009(2)
C16 0.046(3) 0.069(3) 0.047(3) 0.009(2) 0.008(2) 0.009(2)
C17 0.052(3) 0.057(3) 0.040(2) 0.005(2) 0.005(2) -0.001(2)
C22 0.070(3) 0.051(3) 0.037(2) 0.007(2) 0.004(2) -0.006(2)
C21 0.110(5) 0.054(3) 0.054(3) 0.008(3) 0.018(3) 0.011(3)
C20 0.137(6) 0.058(4) 0.070(4) 0.025(3) 0.015(4) 0.013(4)
C19 0.108(5) 0.069(4) 0.053(3) 0.023(3) 0.011(3) -0.007(4)
C18 0.075(4) 0.069(4) 0.045(3) 0.008(2) 0.015(3) -0.003(3)
C4 0.050(3) 0.125(6) 0.064(4) 0.005(4) 0.007(3) 0.001(4)
C3 0.077(4) 0.098(5) 0.066(4) -0.006(4) 0.011(3) -0.031(4)
C2 0.083(5) 0.105(5) 0.072(4) -0.008(4) 0.026(4) -0.015(4)
C1 0.147(7) 0.074(5) 0.100(5) 0.020(4) 0.039(5) -0.029(5)
C5 0.070(4) 0.070(4) 0.060(3) 0.004(3) -0.010(3) 0.023(3)
C6 0.080(4) 0.051(3) 0.040(3) 0.007(2) -0.006(3) 0.007(3)
C7 0.130(6) 0.063(4) 0.051(3) 0.016(3) -0.011(4) 0.002(4)
C8 0.174(9) 0.070(4) 0.049(3) 0.014(3) 0.015(5) -0.024(5)
C9 0.125(6) 0.063(4) 0.085(5) 0.011(3) 0.046(5) -0.017(4)
C10 0.077(4) 0.055(3) 0.074(4) 0.013(3) 0.015(3) -0.007(3)
C11 0.079(4) 0.044(3) 0.033(2) 0.0030(19) 0.004(2) -0.003(2)
N9 0.077(3) 0.054(3) 0.058(3) 0.008(2) 0.015(3) 0.001(3)
C15 0.073(4) 0.057(3) 0.050(3) 0.000(2) 0.006(3) 0.021(3)
C14 0.082(4) 0.041(3) 0.057(3) -0.002(2) 0.003(3) 0.007(3)
C12 0.083(4) 0.064(4) 0.071(4) 0.017(3) -0.012(3) 0.018(3)
C13 0.092(5) 0.058(3) 0.077(4) 0.025(3) 0.021(3) 0.005(3)
N6 0.064(3) 0.062(3) 0.053(3) 0.000(2) -0.003(2) 0.013(2)
N7 0.068(4) 0.138(6) 0.093(4) 0.012(4) 0.031(3) 0.015(4)

loop_
_atom_type_symbol
_atom_type_description
_atom_type_scat_dispersion_real
_atom_type_scat_dispersion_imag
_atom_type_scat_source
C C 0.0033 0.0016 'International Tables Vol C Tables 4.2.6.8 and 6.1.1.4'
H H 0.0000 0.0000 'International Tables Vol C Tables 4.2.6.8 and 6.1.1.4'
N N 0.0061 0.0033 'International Tables Vol C Tables 4.2.6.8 and 6.1.1.4'
O O 0.0106 0.0060 'International Tables Vol C Tables 4.2.6.8 and 6.1.1.4'
Zn Zn 0.2839 1.4301 'International Tables Vol C Tables 4.2.6.8 and 6.1.1.4'

loop_
_geom_angle_atom_site_label_1
_geom_angle_atom_site_label_2
_geom_angle_atom_site_label_3
_geom_angle
_geom_angle_site_symmetry_1
_geom_angle_site_symmetry_3
_geom_angle_publ_flag
O1 Zn1 N5 118.48(18) . . ?
O1 Zn1 O2 75.68(13) . . ?
N5 Zn1 O2 108.19(18) . . ?
O1 Zn1 N2 141.62(16) . . ?
N5 Zn1 N2 99.31(18) . . ?
O2 Zn1 N2 87.00(14) . . ?
O1 Zn1 N1 96.18(14) . . ?
N5 Zn1 N1 100.93(18) . . ?
O2 Zn1 N1 150.18(17) . . ?
N2 Zn1 N1 82.04(16) . . ?
N8 Zn2 O2 113.01(19) . . ?
N8 Zn2 O1 106.56(19) . . ?
O2 Zn2 O1 75.16(13) . . ?
N8 Zn2 N4 101.8(2) . . ?
O2 Zn2 N4 144.05(17) . . ?
O1 Zn2 N4 86.94(15) . . ?
N8 Zn2 N3 102.3(2) . . ?
O2 Zn2 N3 98.16(15) . . ?
O1 Zn2 N3 150.70(18) . . ?
N4 Zn2 N3 82.35(19) . . ?
C15 N2 C16 112.6(4) . . ?
C15 N2 Zn1 108.4(3) . . ?
C16 N2 Zn1 114.3(3) . . ?
C15 N2 H2 106(4) . . ?
C16 N2 H2 101(3) . . ?
Zn1 N2 H2 114(4) . . ?
C22 O2 Zn2 134.2(3) . . ?
C22 O2 Zn1 121.9(3) . . ?
Zn2 O2 Zn1 103.86(14) . . ?
C11 O1 Zn1 136.0(3) . . ?
C11 O1 Zn2 119.3(3) . . ?
Zn1 O1 Zn2 104.56(14) . . ?
C4 N4 C5 113.8(5) . . ?
C4 N4 Zn2 108.7(4) . . ?
C5 N4 Zn2 115.1(3) . . ?
C4 N4 H4 107(4) . . ?
C5 N4 H4 107(4) . . ?
Zn2 N4 H4 104(4) . . ?
C2 N3 C3 111.3(6) . . ?
C2 N3 C1 108.5(5) . . ?
C3 N3 C1 109.1(5) . . ?
C2 N3 Zn2 114.4(4) . . ?
C3 N3 Zn2 102.2(3) . . ?
C1 N3 Zn2 111.1(4) . . ?
N9 N8 Zn2 126.0(4) . . ?
C14 N1 C12 109.7(4) . . ?
C14 N1 C13 110.2(4) . . ?
C12 N1 C13 108.2(5) . . ?
C14 N1 Zn1 103.6(3) . . ?
C12 N1 Zn1 112.7(3) . . ?
C13 N1 Zn1 112.4(3) . . ?
N6 N5 Zn1 128.5(4) . . ?
N2 C16 C17 112.3(4) . . ?
N2 C16 H16A 109.1 . . ?
C17 C16 H16A 109.1 . . ?
N2 C16 H16B 109.1 . . ?
C17 C16 H16B 109.1 . . ?
H16A C16 H16B 107.9 . . ?
C18 C17 C22 118.7(5) . . ?
C18 C17 C16 122.2(5) . . ?
C22 C17 C16 119.1(4) . . ?
O2 C22 C21 121.8(5) . . ?
O2 C22 C17 119.3(5) . . ?
C21 C22 C17 118.8(5) . . ?
C20 C21 C22 120.8(6) . . ?
C20 C21 H21 119.6 . . ?
C22 C21 H21 119.6 . . ?
C19 C20 C21 121.3(6) . . ?
C19 C20 H20 119.3 . . ?
C21 C20 H20 119.3 . . ?
C20 C19 C18 118.1(5) . . ?
C20 C19 H19 120.9 . . ?
C18 C19 H19 120.9 . . ?
C19 C18 C17 122.1(5) . . ?
C19 C18 H18 119.0 . . ?
C17 C18 H18 119.0 . . ?
N4 C4 C3 109.0(6) . . ?
N4 C4 H4A 109.9 . . ?
C3 C4 H4A 109.9 . . ?
N4 C4 H4B 109.9 . . ?
C3 C4 H4B 109.9 . . ?
H4A C4 H4B 108.3 . . ?
N3 C3 C4 111.2(5) . . ?
N3 C3 H3A 109.4 . . ?
C4 C3 H3A 109.4 . . ?
N3 C3 H3B 109.4 . . ?
C4 C3 H3B 109.4 . . ?
H3A C3 H3B 108.0 . . ?
N3 C2 H2A 109.5 . . ?
N3 C2 H2B 109.5 . . ?
H2A C2 H2B 109.5 . . ?
N3 C2 H2C 109.5 . . ?
H2A C2 H2C 109.5 . . ?
H2B C2 H2C 109.5 . . ?
N3 C1 H1A 109.5 . . ?
N3 C1 H1B 109.5 . . ?
H1A C1 H1B 109.5 . . ?
N3 C1 H1C 109.5 . . ?
H1A C1 H1C 109.5 . . ?
H1B C1 H1C 109.5 . . ?
N4 C5 C6 110.8(5) . . ?
N4 C5 H5A 109.5 . . ?
C6 C5 H5A 109.5 . . ?
N4 C5 H5B 109.5 . . ?
C6 C5 H5B 109.5 . . ?
H5A C5 H5B 108.1 . . ?
C7 C6 C11 118.9(6) . . ?
C7 C6 C5 121.6(6) . . ?
C11 C6 C5 119.5(5) . . ?
C8 C7 C6 121.5(7) . . ?
C8 C7 H7 119.2 . . ?
C6 C7 H7 119.2 . . ?
C7 C8 C9 119.6(6) . . ?
C7 C8 H8 120.2 . . ?
C9 C8 H8 120.2 . . ?
C8 C9 C10 119.8(7) . . ?
C8 C9 H9 120.1 . . ?
C10 C9 H9 120.1 . . ?
C11 C10 C9 120.8(7) . . ?
C11 C10 H10 119.6 . . ?
C9 C10 H10 119.6 . . ?
O1 C11 C10 122.3(5) . . ?
O1 C11 C6 118.4(5) . . ?
C10 C11 C6 119.2(5) . . ?
N10 N9 N8 175.7(6) . . ?
N2 C15 C14 109.6(4) . . ?
N2 C15 H15A 109.8 . . ?
C14 C15 H15A 109.8 . . ?
N2 C15 H15B 109.8 . . ?
C14 C15 H15B 109.8 . . ?
H15A C15 H15B 108.2 . . ?
N1 C14 C15 111.0(4) . . ?
N1 C14 H14A 109.4 . . ?
C15 C14 H14A 109.4 . . ?
N1 C14 H14B 109.4 . . ?
C15 C14 H14B 109.4 . . ?
H14A C14 H14B 108.0 . . ?
N1 C12 H12A 109.5 . . ?
N1 C12 H12B 109.5 . . ?
H12A C12 H12B 109.5 . . ?
N1 C12 H12C 109.5 . . ?
H12A C12 H12C 109.5 . . ?
H12B C12 H12C 109.5 . . ?
N1 C13 H13A 109.5 . . ?
N1 C13 H13B 109.5 . . ?
H13A C13 H13B 109.5 . . ?
N1 C13 H13C 109.5 . . ?
H13A C13 H13C 109.5 . . ?
H13B C13 H13C 109.5 . . ?
N7 N6 N5 177.2(6) . . ?

loop_
_geom_bond_atom_site_label_1
_geom_bond_atom_site_label_2
_geom_bond_distance
_geom_bond_site_symmetry_2
_geom_bond_publ_flag
Zn1 O1 1.991(3) . ?
Zn1 N5 2.006(5) . ?
Zn1 O2 2.060(3) . ?
Zn1 N2 2.153(4) . ?
Zn1 N1 2.205(4) . ?
Zn2 N8 1.993(5) . ?
Zn2 O2 2.013(3) . ?
Zn2 O1 2.062(3) . ?
Zn2 N4 2.138(5) . ?
Zn2 N3 2.210(5) . ?
N2 C15 1.474(6) . ?
N2 C16 1.477(6) . ?
N2 H2 0.85(5) . ?
O2 C22 1.347(6) . ?
O1 C11 1.336(6) . ?
N4 C4 1.467(7) . ?
N4 C5 1.471(7) . ?
N4 H4 0.85(5) . ?
N3 C2 1.464(8) . ?
N3 C3 1.481(8) . ?
N3 C1 1.491(9) . ?
N8 N9 1.170(7) . ?
N10 N9 1.159(7) . ?
N1 C14 1.475(6) . ?
N1 C12 1.477(7) . ?
N1 C13 1.483(7) . ?
N5 N6 1.180(7) . ?
C16 C17 1.498(7) . ?
C16 H16A 0.9700 . ?
C16 H16B 0.9700 . ?
C17 C18 1.388(7) . ?
C17 C22 1.399(7) . ?
C22 C21 1.384(8) . ?
C21 C20 1.372(8) . ?
C21 H21 0.9300 . ?
C20 C19 1.371(9) . ?
C20 H20 0.9300 . ?
C19 C18 1.378(9) . ?
C19 H19 0.9300 . ?
C18 H18 0.9300 . ?
C4 C3 1.503(10) . ?
C4 H4A 0.9700 . ?
C4 H4B 0.9700 . ?
C3 H3A 0.9700 . ?
C3 H3B 0.9700 . ?
C2 H2A 0.9600 . ?
C2 H2B 0.9600 . ?
C2 H2C 0.9600 . ?
C1 H1A 0.9600 . ?
C1 H1B 0.9600 . ?
C1 H1C 0.9600 . ?
C5 C6 1.492(8) . ?
C5 H5A 0.9700 . ?
C5 H5B 0.9700 . ?
C6 C7 1.380(8) . ?
C6 C11 1.409(7) . ?
C7 C8 1.372(11) . ?
C7 H7 0.9300 . ?
C8 C9 1.382(11) . ?
C8 H8 0.9300 . ?
C9 C10 1.384(9) . ?
C9 H9 0.9300 . ?
C10 C11 1.378(8) . ?
C10 H10 0.9300 . ?
C15 C14 1.507(8) . ?
C15 H15A 0.9700 . ?
C15 H15B 0.9700 . ?
C14 H14A 0.9700 . ?
C14 H14B 0.9700 . ?
C12 H12A 0.9600 . ?
C12 H12B 0.9600 . ?
C12 H12C 0.9600 . ?
C13 H13A 0.9600 . ?
C13 H13B 0.9600 . ?
C13 H13C 0.9600 . ?
N6 N7 1.151(7) . ?

loop_
_geom_hbond_atom_site_label_D
_geom_hbond_atom_site_label_H
_geom_hbond_atom_site_label_A
_geom_hbond_distance_DH
_geom_hbond_distance_HA
_geom_hbond_distance_DA
_geom_hbond_angle_DHA
_geom_hbond_site_symmetry_A
_geom_hbond_publ_flag
N4 H4 N8 0.85(5) 2.98(5) 3.207(7) 98(4) . yes
N4 H4 N8 0.85(5) 2.29(6) 3.077(6) 155(5) 2_556 yes
C12 H12B N7 0.96 2.66 3.599(9) 164.8 1_455 yes
C13 H13B N10 0.96 2.69 3.554(9) 150.2 1_565 yes

loop_
_geom_torsion_atom_site_label_1
_geom_torsion_atom_site_label_2
_geom_torsion_atom_site_label_3
_geom_torsion_atom_site_label_4
_geom_torsion
_geom_torsion_site_symmetry_1
_geom_torsion_site_symmetry_2
_geom_torsion_site_symmetry_3
_geom_torsion_site_symmetry_4
_geom_torsion_publ_flag
C15 N2 C16 C17 -174.3(4) . . . . ?
Zn1 N2 C16 C17 61.4(5) . . . . ?
N2 C16 C17 C18 121.7(5) . . . . ?
N2 C16 C17 C22 -59.0(6) . . . . ?
Zn2 O2 C22 C21 58.1(8) . . . . ?
Zn1 O2 C22 C21 -125.8(5) . . . . ?
Zn2 O2 C22 C17 -122.3(5) . . . . ?
Zn1 O2 C22 C17 53.8(6) . . . . ?
C18 C17 C22 O2 176.8(5) . . . . ?
C16 C17 C22 O2 -2.5(7) . . . . ?
C18 C17 C22 C21 -3.6(8) . . . . ?
C16 C17 C22 C21 177.1(5) . . . . ?
O2 C22 C21 C20 -177.2(6) . . . . ?
C17 C22 C21 C20 3.2(9) . . . . ?
C22 C21 C20 C19 -0.5(11) . . . . ?
C21 C20 C19 C18 -1.6(11) . . . . ?
C20 C19 C18 C17 1.1(9) . . . . ?
C22 C17 C18 C19 1.5(8) . . . . ?
C16 C17 C18 C19 -179.3(5) . . . . ?
C5 N4 C4 C3 -166.0(5) . . . . ?
Zn2 N4 C4 C3 -36.3(6) . . . . ?
C2 N3 C3 C4 75.4(7) . . . . ?
C1 N3 C3 C4 -165.0(6) . . . . ?
Zn2 N3 C3 C4 -47.3(6) . . . . ?
N4 C4 C3 N3 59.1(7) . . . . ?
C4 N4 C5 C6 -173.0(4) . . . . ?
Zn2 N4 C5 C6 60.6(5) . . . . ?
N4 C5 C6 C7 118.7(6) . . . . ?
N4 C5 C6 C11 -59.2(6) . . . . ?
C11 C6 C7 C8 0.9(9) . . . . ?
C5 C6 C7 C8 -177.0(6) . . . . ?
C6 C7 C8 C9 1.9(11) . . . . ?
C7 C8 C9 C10 -2.9(10) . . . . ?
C8 C9 C10 C11 1.1(9) . . . . ?
Zn1 O1 C11 C10 52.7(7) . . . . ?
Zn2 O1 C11 C10 -121.5(4) . . . . ?
Zn1 O1 C11 C6 -127.8(4) . . . . ?
Zn2 O1 C11 C6 58.1(6) . . . . ?
C9 C10 C11 O1 -178.8(5) . . . . ?
C9 C10 C11 C6 1.6(8) . . . . ?
C7 C6 C11 O1 177.8(5) . . . . ?
C5 C6 C11 O1 -4.3(7) . . . . ?
C7 C6 C11 C10 -2.6(8) . . . . ?
C5 C6 C11 C10 175.3(5) . . . . ?
C16 N2 C15 C14 -163.5(4) . . . . ?
Zn1 N2 C15 C14 -36.0(5) . . . . ?
C12 N1 C14 C15 74.4(6) . . . . ?
C13 N1 C14 C15 -166.6(5) . . . . ?
Zn1 N1 C14 C15 -46.1(5) . . . . ?
N2 C15 C14 N1 57.8(6) . . . . ?
